data_7004940
loop_
_publ_author_name
'Br\"oring, Martin'
'Prikhodovski, Serguei'
'Brandt, Carsten D.'
'Tejero, Esther C\'onsul'
'K\"ohler, Silke'

_publ_section_title
;
 Monomeric and polymeric copper and zinc tripyrrins.
;
_journal_issue 2
_journal_name_full 'Dalton transactions (Cambridge, England : 2003)'
_journal_page_first 200
_journal_page_last 208
_journal_paper_doi 10.1039/b613800d
_journal_year 2007
_chemical_formula_sum 'C29 H38 Cu N4 Se'
_chemical_formula_weight 585.13
_chemical_name_systematic
;
?
;
_space_group_IT_number 14
_symmetry_cell_setting monoclinic
_symmetry_space_group_name_Hall '-P 2yn'
_symmetry_space_group_name_H-M 'P 1 21/n 1'
_atom_sites_solution_hydrogens geom
_atom_sites_solution_primary direct
_atom_sites_solution_secondary difmap
_audit_creation_method SHELXL-97
_cell_angle_alpha 90.00
_cell_angle_beta 110.596(10)
_cell_angle_gamma 90.00
_cell_formula_units_Z 4
_cell_length_a 11.6588(9)
_cell_length_b 16.2256(11)
_cell_length_c 15.5222(17)
_cell_measurement_reflns_used 8000
_cell_measurement_temperature 193(2)
_cell_measurement_theta_max 25.9
_cell_measurement_theta_min 1.85
_cell_volume 2748.7(5)
_computing_cell_refinement 'STOE Wincell (X-Area)'
_computing_data_collection 'STOE WinXpose (X-Area)'
_computing_data_reduction 'STOE WinIntegrate (X-Area)'
_computing_molecular_graphics 'Mercury 1.4.1'
_computing_structure_refinement 'SHELXL-97 (Sheldrick, 1997)'
_computing_structure_solution 'SHELXS-97 (Sheldrick, 1997)'
_diffrn_ambient_temperature 193(2)
_diffrn_measured_fraction_theta_full 0.995
_diffrn_measured_fraction_theta_max 0.995
_diffrn_measurement_device_type 'IPDS1 (Stoe)'
_diffrn_measurement_method phi-scans
_diffrn_radiation_monochromator graphite
_diffrn_radiation_source 'fine-focus sealed tube'
_diffrn_radiation_type MoK\a
_diffrn_radiation_wavelength 0.71073
_diffrn_reflns_av_R_equivalents 0.0745
_diffrn_reflns_av_sigmaI/netI 0.0807
_diffrn_reflns_limit_h_max 14
_diffrn_reflns_limit_h_min -13
_diffrn_reflns_limit_k_max 19
_diffrn_reflns_limit_k_min -19
_diffrn_reflns_limit_l_max 19
_diffrn_reflns_limit_l_min -18
_diffrn_reflns_number 21271
_diffrn_reflns_theta_full 25.94
_diffrn_reflns_theta_max 25.94
_diffrn_reflns_theta_min 1.88
_exptl_absorpt_coefficient_mu 2.143
_exptl_absorpt_correction_T_max 0.9385
_exptl_absorpt_correction_T_min 0.5657
_exptl_absorpt_correction_type numerical
_exptl_absorpt_process_details 'XPREP 6.13'
_exptl_crystal_colour green
_exptl_crystal_density_diffrn 1.414
_exptl_crystal_density_method 'not measured'
_exptl_crystal_description block
_exptl_crystal_F_000 1212
_exptl_crystal_size_max 0.30
_exptl_crystal_size_mid 0.15
_exptl_crystal_size_min 0.03
_refine_diff_density_max 0.618
_refine_diff_density_min -0.590
_refine_diff_density_rms 0.072
_refine_ls_extinction_method none
_refine_ls_goodness_of_fit_ref 0.848
_refine_ls_hydrogen_treatment constr
_refine_ls_matrix_type full
_refine_ls_number_parameters 324
_refine_ls_number_reflns 5349
_refine_ls_number_restraints 0
_refine_ls_restrained_S_all 0.848
_refine_ls_R_factor_all 0.0767
_refine_ls_R_factor_gt 0.0377
_refine_ls_shift/su_max 0.001
_refine_ls_shift/su_mean 0.000
_refine_ls_structure_factor_coef Fsqd
_refine_ls_weighting_details 'calc w=1/[\s^2^(Fo^2^)+(0.0370P)^2^+0.0000P] where P=(Fo^2^+2Fc^2^)/3'
_refine_ls_weighting_scheme calc
_refine_ls_wR_factor_gt 0.0705
_refine_ls_wR_factor_ref 0.0780
_reflns_number_gt 3382
_reflns_number_total 5349
_reflns_threshold_expression >2sigma(I)
_cod_data_source_file b613800d.txt
_cod_data_source_block sp14ec
_cod_original_sg_symbol_H-M P2(1)/n
_cod_database_code 7004940

loop_
_symmetry_equiv_pos_as_xyz
'x, y, z'
'-x+1/2, y+1/2, -z+1/2'
'-x, -y, -z'
'x-1/2, -y-1/2, z-1/2'

loop_
_atom_site_label
_atom_site_type_symbol
_atom_site_fract_x
_atom_site_fract_y
_atom_site_fract_z
_atom_site_U_iso_or_equiv
_atom_site_adp_type
_atom_site_occupancy
_atom_site_symmetry_multiplicity
_atom_site_calc_flag
_atom_site_refinement_flags
_atom_site_disorder_assembly
_atom_site_disorder_group
C1 C 0.9374(3) 0.7962(2) 0.6378(2) 0.0279(7) Uani 1 1 d . . .
H1A H 0.9096 0.8527 0.6195 0.042 Uiso 1 1 calc R . .
H1B H 0.9834 0.7946 0.7041 0.042 Uiso 1 1 calc R . .
H1C H 0.8662 0.7596 0.6231 0.042 Uiso 1 1 calc R . .
C2 C 1.0174(3) 0.76872(18) 0.5873(2) 0.0215(7) Uani 1 1 d . . .
C3 C 1.1048(3) 0.70128(18) 0.6147(2) 0.0244(7) Uani 1 1 d . . .
C4 C 1.1629(3) 0.69845(19) 0.5530(2) 0.0250(7) Uani 1 1 d . . .
C5 C 1.1108(3) 0.76367(18) 0.4866(2) 0.0224(7) Uani 1 1 d . . .
C6 C 1.1410(3) 0.78241(18) 0.4120(2) 0.0242(7) Uani 1 1 d . . .
H6 H 1.2019 0.7490 0.4019 0.029 Uiso 1 1 calc R . .
C7 C 1.0913(3) 0.84635(19) 0.3480(2) 0.0224(7) Uani 1 1 d . . .
C8 C 1.1305(3) 0.86953(19) 0.2741(2) 0.0252(7) Uani 1 1 d . . .
C9 C 1.0604(3) 0.93751(19) 0.2328(2) 0.0245(7) Uani 1 1 d . . .
C10 C 0.9812(3) 0.95384(18) 0.2826(2) 0.0196(6) Uani 1 1 d . . .
C11 C 0.8952(3) 1.01883(18) 0.2674(2) 0.0215(7) Uani 1 1 d . . .
H11 H 0.8875 1.0541 0.2168 0.026 Uiso 1 1 calc R . .
C12 C 0.8227(3) 1.03659(18) 0.3167(2) 0.0209(7) Uani 1 1 d . . .
C13 C 0.7375(3) 1.10505(18) 0.3030(2) 0.0216(7) Uani 1 1 d . . .
C14 C 0.6874(3) 1.09982(18) 0.3698(2) 0.0235(7) Uani 1 1 d . . .
C15 C 0.7411(3) 1.02820(18) 0.4244(2) 0.0231(7) Uani 1 1 d . . .
C16 C 0.7155(3) 0.9994(2) 0.5068(2) 0.0346(8) Uani 1 1 d . . .
H16A H 0.6480 0.9596 0.4880 0.052 Uiso 1 1 calc R . .
H16B H 0.6928 1.0466 0.5368 0.052 Uiso 1 1 calc R . .
H16C H 0.7889 0.9731 0.5499 0.052 Uiso 1 1 calc R . .
C17 C 1.1180(3) 0.6448(2) 0.6945(2) 0.0330(8) Uani 1 1 d . . .
H17A H 1.1125 0.6775 0.7467 0.040 Uiso 1 1 calc R . .
H17B H 1.1997 0.6184 0.7144 0.040 Uiso 1 1 calc R . .
C18 C 1.0196(4) 0.5783(2) 0.6694(3) 0.0462(10) Uani 1 1 d . . .
H18A H 0.9386 0.6042 0.6505 0.069 Uiso 1 1 calc R . .
H18B H 1.0310 0.5430 0.7230 0.069 Uiso 1 1 calc R . .
H18C H 1.0260 0.5449 0.6187 0.069 Uiso 1 1 calc R . .
C19 C 1.2608(3) 0.63960(19) 0.5506(2) 0.0317(8) Uani 1 1 d . . .
H19A H 1.3125 0.6252 0.6144 0.038 Uiso 1 1 calc R . .
H19B H 1.3137 0.6671 0.5215 0.038 Uiso 1 1 calc R . .
C20 C 1.2090(4) 0.5607(2) 0.4977(3) 0.0440(10) Uani 1 1 d . . .
H20A H 1.1490 0.5366 0.5216 0.066 Uiso 1 1 calc R . .
H20B H 1.2756 0.5214 0.5055 0.066 Uiso 1 1 calc R . .
H20C H 1.1689 0.5736 0.4323 0.066 Uiso 1 1 calc R . .
C21 C 1.2330(3) 0.8299(2) 0.2520(2) 0.0330(8) Uani 1 1 d . . .
H21A H 1.2239 0.8433 0.1877 0.040 Uiso 1 1 calc R . .
H21B H 1.2268 0.7693 0.2565 0.040 Uiso 1 1 calc R . .
C22 C 1.3585(3) 0.8576(3) 0.3155(3) 0.0450(10) Uani 1 1 d . . .
H22A H 1.3652 0.9176 0.3112 0.068 Uiso 1 1 calc R . .
H22B H 1.4218 0.8309 0.2973 0.068 Uiso 1 1 calc R . .
H22C H 1.3694 0.8424 0.3790 0.068 Uiso 1 1 calc R . .
C23 C 1.0690(3) 0.9875(2) 0.1543(2) 0.0315(8) Uani 1 1 d . . .
H23A H 0.9871 1.0100 0.1187 0.038 Uiso 1 1 calc R . .
H23B H 1.0941 0.9511 0.1128 0.038 Uiso 1 1 calc R . .
C24 C 1.1598(4) 1.0582(2) 0.1856(3) 0.0470(10) Uani 1 1 d . . .
H24A H 1.1374 1.0933 0.2286 0.070 Uiso 1 1 calc R . .
H24B H 1.1581 1.0909 0.1320 0.070 Uiso 1 1 calc R . .
H24C H 1.2424 1.0361 0.2162 0.070 Uiso 1 1 calc R . .
C25 C 0.7105(3) 1.16565(19) 0.2254(2) 0.0278(7) Uani 1 1 d . . .
H25A H 0.7885 1.1823 0.2185 0.033 Uiso 1 1 calc R . .
H25B H 0.6730 1.2155 0.2411 0.033 Uiso 1 1 calc R . .
C26 C 0.6254(3) 1.1317(2) 0.1347(2) 0.0392(9) Uani 1 1 d . . .
H26A H 0.6626 1.0830 0.1180 0.059 Uiso 1 1 calc R . .
H26B H 0.6112 1.1738 0.0867 0.059 Uiso 1 1 calc R . .
H26C H 0.5471 1.1164 0.1405 0.059 Uiso 1 1 calc R . .
C27 C 0.5924(3) 1.1543(2) 0.3856(3) 0.0313(8) Uani 1 1 d . . .
H27A H 0.5946 1.2090 0.3580 0.038 Uiso 1 1 calc R . .
H27B H 0.6134 1.1622 0.4527 0.038 Uiso 1 1 calc R . .
C28 C 0.4630(3) 1.1199(3) 0.3452(3) 0.0525(11) Uani 1 1 d . . .
H28A H 0.4382 1.1173 0.2781 0.079 Uiso 1 1 calc R . .
H28B H 0.4066 1.1558 0.3620 0.079 Uiso 1 1 calc R . .
H28C H 0.4610 1.0644 0.3696 0.079 Uiso 1 1 calc R . .
C29 C 0.6948(3) 0.7728(2) 0.4447(2) 0.0260(7) Uani 1 1 d . . .
N1 N 1.0209(2) 0.80508(15) 0.51134(16) 0.0206(5) Uani 1 1 d . . .
N2 N 1.0002(2) 0.89753(14) 0.35238(16) 0.0210(6) Uani 1 1 d . . .
N3 N 0.8207(2) 0.99082(15) 0.39377(17) 0.0218(6) Uani 1 1 d . . .
N4 N 0.7596(2) 0.82318(16) 0.43618(17) 0.0256(6) Uani 1 1 d . . .
Cu Cu 0.90307(3) 0.88359(2) 0.42992(3) 0.02048(10) Uani 1 1 d . . .
Se Se 0.59748(4) 0.69324(3) 0.45812(3) 0.05474(14) Uani 1 1 d . . .

loop_
_atom_site_aniso_label
_atom_site_aniso_U_11
_atom_site_aniso_U_22
_atom_site_aniso_U_33
_atom_site_aniso_U_23
_atom_site_aniso_U_13
_atom_site_aniso_U_12
C1 0.0306(18) 0.0300(18) 0.0204(16) 0.0019(14) 0.0055(14) -0.0004(15)
C2 0.0214(16) 0.0191(16) 0.0181(16) -0.0026(13) -0.0005(13) -0.0058(13)
C3 0.0264(17) 0.0173(16) 0.0229(17) 0.0023(14) 0.0003(14) -0.0024(14)
C4 0.0262(17) 0.0196(16) 0.0222(17) -0.0008(14) 0.0000(14) -0.0023(14)
C5 0.0205(16) 0.0189(16) 0.0239(17) 0.0004(13) 0.0028(14) 0.0016(13)
C6 0.0247(17) 0.0202(16) 0.0272(17) -0.0015(14) 0.0084(14) 0.0009(13)
C7 0.0217(16) 0.0225(16) 0.0223(17) -0.0001(14) 0.0069(14) 0.0031(14)
C8 0.0242(17) 0.0239(18) 0.0261(17) -0.0008(14) 0.0073(14) 0.0006(14)
C9 0.0243(17) 0.0274(18) 0.0199(16) -0.0021(14) 0.0052(14) -0.0023(15)
C10 0.0186(15) 0.0211(16) 0.0168(15) -0.0018(13) 0.0035(13) -0.0028(13)
C11 0.0219(17) 0.0182(16) 0.0195(16) 0.0034(13) 0.0012(13) -0.0025(13)
C12 0.0222(16) 0.0162(15) 0.0214(16) -0.0023(13) 0.0039(13) -0.0038(13)
C13 0.0173(15) 0.0144(16) 0.0269(16) -0.0021(13) 0.0004(13) -0.0043(13)
C14 0.0204(16) 0.0177(17) 0.0284(17) -0.0030(13) 0.0037(13) -0.0003(13)
C15 0.0234(17) 0.0199(16) 0.0232(17) -0.0048(14) 0.0047(14) -0.0029(14)
C16 0.043(2) 0.0286(18) 0.036(2) -0.0001(16) 0.0188(17) 0.0023(17)
C17 0.039(2) 0.0281(18) 0.0299(19) 0.0118(15) 0.0092(16) 0.0070(16)
C18 0.072(3) 0.0221(19) 0.052(2) 0.0064(18) 0.032(2) -0.0036(19)
C19 0.0313(19) 0.0282(19) 0.0306(19) 0.0079(15) 0.0047(15) 0.0101(15)
C20 0.050(2) 0.027(2) 0.060(3) -0.0023(19) 0.026(2) 0.0077(18)
C21 0.042(2) 0.036(2) 0.0257(18) 0.0035(16) 0.0179(16) 0.0102(17)
C22 0.033(2) 0.057(3) 0.048(2) 0.001(2) 0.0177(19) 0.0114(19)
C23 0.034(2) 0.037(2) 0.0260(18) 0.0061(16) 0.0134(16) 0.0040(16)
C24 0.044(2) 0.047(2) 0.052(2) 0.016(2) 0.019(2) -0.005(2)
C25 0.0255(18) 0.0193(17) 0.0343(19) 0.0049(14) 0.0051(15) 0.0029(14)
C26 0.040(2) 0.030(2) 0.0317(19) 0.0081(16) -0.0064(16) -0.0045(17)
C27 0.0273(18) 0.0254(17) 0.041(2) -0.0028(16) 0.0121(16) 0.0033(15)
C28 0.028(2) 0.053(3) 0.075(3) -0.009(2) 0.018(2) 0.003(2)
C29 0.0244(18) 0.0286(18) 0.0222(17) -0.0008(14) 0.0047(14) 0.0009(16)
N1 0.0219(13) 0.0174(13) 0.0208(13) 0.0015(11) 0.0053(11) -0.0003(11)
N2 0.0250(14) 0.0178(14) 0.0208(13) 0.0033(11) 0.0085(11) 0.0020(11)
N3 0.0228(14) 0.0199(13) 0.0201(13) 0.0016(11) 0.0044(11) 0.0006(11)
N4 0.0261(15) 0.0239(14) 0.0251(15) 0.0023(12) 0.0067(12) 0.0017(13)
Cu 0.0222(2) 0.01787(18) 0.02123(19) 0.00384(18) 0.00741(15) 0.00190(18)
Se 0.0514(3) 0.0439(2) 0.0705(3) 0.0036(2) 0.0235(2) -0.0211(2)

loop_
_atom_type_symbol
_atom_type_description
_atom_type_scat_dispersion_real
_atom_type_scat_dispersion_imag
_atom_type_scat_source
C C 0.0033 0.0016 'International Tables Vol C Tables 4.2.6.8 and 6.1.1.4'
H H 0.0000 0.0000 'International Tables Vol C Tables 4.2.6.8 and 6.1.1.4'
N N 0.0061 0.0033 'International Tables Vol C Tables 4.2.6.8 and 6.1.1.4'
Cu Cu 0.3201 1.2651 'International Tables Vol C Tables 4.2.6.8 and 6.1.1.4'
Se Se -0.0929 2.2259 'International Tables Vol C Tables 4.2.6.8 and 6.1.1.4'

loop_
_geom_angle_atom_site_label_1
_geom_angle_atom_site_label_2
_geom_angle_atom_site_label_3
_geom_angle
_geom_angle_site_symmetry_1
_geom_angle_site_symmetry_3
_geom_angle_publ_flag
N1 C2 C3 110.9(3) . . ?
N1 C2 C1 123.7(3) . . ?
C3 C2 C1 125.4(3) . . ?
C4 C3 C2 107.0(3) . . ?
C4 C3 C17 129.0(3) . . ?
C2 C3 C17 124.0(3) . . ?
C3 C4 C5 106.8(3) . . ?
C3 C4 C19 127.9(3) . . ?
C5 C4 C19 125.3(3) . . ?
C6 C5 N1 124.5(3) . . ?
C6 C5 C4 126.8(3) . . ?
N1 C5 C4 108.6(3) . . ?
C5 C6 C7 126.9(3) . . ?
N2 C7 C6 122.9(3) . . ?
N2 C7 C8 110.7(3) . . ?
C6 C7 C8 126.3(3) . . ?
C9 C8 C7 106.2(3) . . ?
C9 C8 C21 128.4(3) . . ?
C7 C8 C21 125.3(3) . . ?
C8 C9 C10 106.6(3) . . ?
C8 C9 C23 127.6(3) . . ?
C10 C9 C23 125.7(3) . . ?
N2 C10 C11 122.3(3) . . ?
N2 C10 C9 110.4(3) . . ?
C11 C10 C9 127.2(3) . . ?
C12 C11 C10 127.6(3) . . ?
C11 C12 N3 124.4(3) . . ?
C11 C12 C13 127.5(3) . . ?
N3 C12 C13 108.1(2) . . ?
C14 C13 C12 107.2(3) . . ?
C14 C13 C25 128.9(3) . . ?
C12 C13 C25 123.9(3) . . ?
C13 C14 C15 106.5(3) . . ?
C13 C14 C27 128.8(3) . . ?
C15 C14 C27 124.7(3) . . ?
N3 C15 C14 111.7(3) . . ?
N3 C15 C16 122.8(3) . . ?
C14 C15 C16 125.5(3) . . ?
C3 C17 C18 111.9(3) . . ?
C4 C19 C20 112.8(3) . . ?
C8 C21 C22 112.8(3) . . ?
C9 C23 C24 112.8(3) . . ?
C13 C25 C26 113.1(3) . . ?
C14 C27 C28 113.4(3) . . ?
N4 C29 Se 178.7(3) . . ?
C2 N1 C5 106.7(2) . . ?
C2 N1 Cu 128.5(2) . . ?
C5 N1 Cu 123.46(19) . . ?
C7 N2 C10 106.1(2) . . ?
C7 N2 Cu 126.49(19) . . ?
C10 N2 Cu 126.93(19) . . ?
C15 N3 C12 106.5(2) . . ?
C15 N3 Cu 129.2(2) . . ?
C12 N3 Cu 123.55(19) . . ?
C29 N4 Cu 163.9(3) . . ?
N2 Cu N4 141.44(11) . . ?
N2 Cu N3 93.03(10) . . ?
N4 Cu N3 96.67(10) . . ?
N2 Cu N1 92.64(10) . . ?
N4 Cu N1 93.38(10) . . ?
N3 Cu N1 155.90(10) . . ?

loop_
_geom_bond_atom_site_label_1
_geom_bond_atom_site_label_2
_geom_bond_distance
_geom_bond_site_symmetry_2
_geom_bond_publ_flag
C1 C2 1.483(4) . ?
C2 N1 1.332(4) . ?
C2 C3 1.453(4) . ?
C3 C4 1.356(4) . ?
C3 C17 1.504(4) . ?
C4 C5 1.453(4) . ?
C4 C19 1.499(4) . ?
C5 C6 1.357(4) . ?
C5 N1 1.408(4) . ?
C6 C7 1.413(4) . ?
C7 N2 1.369(4) . ?
C7 C8 1.425(4) . ?
C8 C9 1.388(4) . ?
C8 C21 1.500(4) . ?
C9 C10 1.423(4) . ?
C9 C23 1.496(4) . ?
C10 N2 1.374(4) . ?
C10 C11 1.416(4) . ?
C11 C12 1.355(4) . ?
C12 N3 1.416(4) . ?
C12 C13 1.456(4) . ?
C13 C14 1.360(4) . ?
C13 C25 1.500(4) . ?
C14 C15 1.445(4) . ?
C14 C27 1.503(4) . ?
C15 N3 1.329(4) . ?
C15 C16 1.487(4) . ?
C17 C18 1.522(5) . ?
C19 C20 1.525(5) . ?
C21 C22 1.517(5) . ?
C23 C24 1.520(5) . ?
C25 C26 1.513(5) . ?
C27 C28 1.522(5) . ?
C29 N4 1.152(4) . ?
C29 Se 1.778(3) . ?
N1 Cu 1.971(2) . ?
N2 Cu 1.934(2) . ?
N3 Cu 1.971(2) . ?
N4 Cu 1.971(3) . ?

loop_
_geom_torsion_atom_site_label_1
_geom_torsion_atom_site_label_2
_geom_torsion_atom_site_label_3
_geom_torsion_atom_site_label_4
_geom_torsion
_geom_torsion_site_symmetry_1
_geom_torsion_site_symmetry_2
_geom_torsion_site_symmetry_3
_geom_torsion_site_symmetry_4
_geom_torsion_publ_flag
N1 C2 C3 C4 0.7(3) . . . . ?
C1 C2 C3 C4 -177.3(3) . . . . ?
N1 C2 C3 C17 -176.2(3) . . . . ?
C1 C2 C3 C17 5.7(5) . . . . ?
C2 C3 C4 C5 -0.6(3) . . . . ?
C17 C3 C4 C5 176.2(3) . . . . ?
C2 C3 C4 C19 -179.6(3) . . . . ?
C17 C3 C4 C19 -2.9(5) . . . . ?
C3 C4 C5 C6 -179.1(3) . . . . ?
C19 C4 C5 C6 0.0(5) . . . . ?
C3 C4 C5 N1 0.3(3) . . . . ?
C19 C4 C5 N1 179.4(3) . . . . ?
N1 C5 C6 C7 1.5(5) . . . . ?
C4 C5 C6 C7 -179.3(3) . . . . ?
C5 C6 C7 N2 -2.1(5) . . . . ?
C5 C6 C7 C8 174.7(3) . . . . ?
N2 C7 C8 C9 0.2(4) . . . . ?
C6 C7 C8 C9 -177.0(3) . . . . ?
N2 C7 C8 C21 176.7(3) . . . . ?
C6 C7 C8 C21 -0.4(5) . . . . ?
C7 C8 C9 C10 0.2(3) . . . . ?
C21 C8 C9 C10 -176.2(3) . . . . ?
C7 C8 C9 C23 177.3(3) . . . . ?
C21 C8 C9 C23 1.0(5) . . . . ?
C8 C9 C10 N2 -0.5(3) . . . . ?
C23 C9 C10 N2 -177.8(3) . . . . ?
C8 C9 C10 C11 178.1(3) . . . . ?
C23 C9 C10 C11 0.8(5) . . . . ?
N2 C10 C11 C12 1.1(5) . . . . ?
C9 C10 C11 C12 -177.3(3) . . . . ?
C10 C11 C12 N3 -0.5(5) . . . . ?
C10 C11 C12 C13 177.7(3) . . . . ?
C11 C12 C13 C14 -178.3(3) . . . . ?
N3 C12 C13 C14 0.2(3) . . . . ?
C11 C12 C13 C25 4.1(5) . . . . ?
N3 C12 C13 C25 -177.5(3) . . . . ?
C12 C13 C14 C15 -0.2(3) . . . . ?
C25 C13 C14 C15 177.3(3) . . . . ?
C12 C13 C14 C27 -178.7(3) . . . . ?
C25 C13 C14 C27 -1.2(5) . . . . ?
C13 C14 C15 N3 0.3(3) . . . . ?
C27 C14 C15 N3 178.8(3) . . . . ?
C13 C14 C15 C16 178.5(3) . . . . ?
C27 C14 C15 C16 -3.0(5) . . . . ?
C4 C3 C17 C18 -96.4(4) . . . . ?
C2 C3 C17 C18 79.8(4) . . . . ?
C3 C4 C19 C20 87.5(4) . . . . ?
C5 C4 C19 C20 -91.4(4) . . . . ?
C9 C8 C21 C22 98.0(4) . . . . ?
C7 C8 C21 C22 -77.8(4) . . . . ?
C8 C9 C23 C24 -88.8(4) . . . . ?
C10 C9 C23 C24 87.8(4) . . . . ?
C14 C13 C25 C26 -100.0(4) . . . . ?
C12 C13 C25 C26 77.2(4) . . . . ?
C13 C14 C27 C28 97.1(4) . . . . ?
C15 C14 C27 C28 -81.0(4) . . . . ?
C3 C2 N1 C5 -0.5(3) . . . . ?
C1 C2 N1 C5 177.6(3) . . . . ?
C3 C2 N1 Cu 166.6(2) . . . . ?
C1 C2 N1 Cu -15.3(4) . . . . ?
C6 C5 N1 C2 179.5(3) . . . . ?
C4 C5 N1 C2 0.2(3) . . . . ?
C6 C5 N1 Cu 11.6(4) . . . . ?
C4 C5 N1 Cu -167.77(19) . . . . ?
C6 C7 N2 C10 176.8(3) . . . . ?
C8 C7 N2 C10 -0.5(3) . . . . ?
C6 C7 N2 Cu -11.0(4) . . . . ?
C8 C7 N2 Cu 171.7(2) . . . . ?
C11 C10 N2 C7 -178.0(3) . . . . ?
C9 C10 N2 C7 0.6(3) . . . . ?
C11 C10 N2 Cu 9.8(4) . . . . ?
C9 C10 N2 Cu -171.5(2) . . . . ?
C14 C15 N3 C12 -0.1(3) . . . . ?
C16 C15 N3 C12 -178.4(3) . . . . ?
C14 C15 N3 Cu -170.7(2) . . . . ?
C16 C15 N3 Cu 11.0(4) . . . . ?
C11 C12 N3 C15 178.5(3) . . . . ?
C13 C12 N3 C15 0.0(3) . . . . ?
C11 C12 N3 Cu -10.3(4) . . . . ?
C13 C12 N3 Cu 171.21(19) . . . . ?
Se C29 N4 Cu -7(14) . . . . ?
C7 N2 Cu N4 -81.1(3) . . . . ?
C10 N2 Cu N4 89.5(3) . . . . ?
C7 N2 Cu N3 174.2(2) . . . . ?
C10 N2 Cu N3 -15.2(3) . . . . ?
C7 N2 Cu N1 17.6(3) . . . . ?
C10 N2 Cu N1 -171.7(2) . . . . ?
C29 N4 Cu N2 74.6(9) . . . . ?
C29 N4 Cu N3 178.0(9) . . . . ?
C29 N4 Cu N1 -24.0(9) . . . . ?
C15 N3 Cu N2 -175.9(3) . . . . ?
C12 N3 Cu N2 15.0(2) . . . . ?
C15 N3 Cu N4 41.5(3) . . . . ?
C12 N3 Cu N4 -127.6(2) . . . . ?
C15 N3 Cu N1 -72.5(4) . . . . ?
C12 N3 Cu N1 118.4(3) . . . . ?
C2 N1 Cu N2 177.3(2) . . . . ?
C5 N1 Cu N2 -17.5(2) . . . . ?
C2 N1 Cu N4 -40.8(3) . . . . ?
C5 N1 Cu N4 124.4(2) . . . . ?
C2 N1 Cu N3 73.9(4) . . . . ?
C5 N1 Cu N3 -121.0(3) . . . . ?
